data_4065135
loop_
_publ_author_name
'Braunschweig, Holger'
'Drisch, Michael'
'Friedrich, Maria'
'Kupfer, Thomas'
'Radacki, Krzysztof'

_publ_section_title
;
 Metal-Enriched [3]Trochrocenophanes: Bimetallic Metalloarenophanes by
 Coordination to Chelating Bis(phosphanyls)
;
_journal_issue 19
_journal_name_full Organometallics
_journal_page_first 5202
_journal_paper_doi 10.1021/om200577b
_journal_volume 30
_journal_year 2011
_chemical_formula_moiety 'C40 H30 Cr Mo O4 P2'
_chemical_formula_sum 'C40 H30 Cr Mo O4 P2'
_chemical_formula_weight 784.52
_chemical_name_common
;
?
;
_chemical_name_systematic
; 
?
;
_space_group_IT_number 2
_symmetry_cell_setting triclinic
_symmetry_space_group_name_Hall '-P 1'
_symmetry_space_group_name_H-M 'P -1'
_atom_sites_solution_hydrogens geom
_atom_sites_solution_primary direct
_atom_sites_solution_secondary difmap
_audit_creation_method SHELXL-97
_cell_angle_alpha 82.334(9)
_cell_angle_beta 78.593(9)
_cell_angle_gamma 85.707(8)
_cell_formula_units_Z 2
_cell_length_a 10.537(2)
_cell_length_b 10.998(2)
_cell_length_c 17.697(4)
_cell_measurement_reflns_used 9031
_cell_measurement_temperature 100(2)
_cell_measurement_theta_max 28.27
_cell_measurement_theta_min 2.65
_cell_volume 1989.9(7)
_computing_cell_refinement 'Saint+ ver. 7.53A (Bruker AXS)'
_computing_data_collection 'APEX2 ver. 2008.3 (Bruker AXS)'
_computing_data_reduction 'Saint+ ver. 7.53A (Bruker AXS)'
_computing_molecular_graphics 'XP ver. 5.1 (Bruker AXS, 1998)'
_computing_publication_material 'SHELXL-97 (Sheldrick, 2008)'
_computing_structure_refinement 'SHELXL-97 (Sheldrick, 1997)'
_computing_structure_solution 'SHELXS-97 (Sheldrick, 1990)'
_diffrn_ambient_temperature 100(2)
_diffrn_measured_fraction_theta_full 0.999
_diffrn_measured_fraction_theta_max 0.986
_diffrn_measurement_device_type 'Bruker APEX-II CCD'
_diffrn_measurement_method '\f and \w scans'
_diffrn_radiation_monochromator 'multi-layer mirror'
_diffrn_radiation_source 'rotating anode'
_diffrn_radiation_type MoK\a
_diffrn_radiation_wavelength 0.71073
_diffrn_reflns_av_R_equivalents 0.0000
_diffrn_reflns_av_sigmaI/netI 0.0145
_diffrn_reflns_limit_h_max 14
_diffrn_reflns_limit_h_min -13
_diffrn_reflns_limit_k_max 14
_diffrn_reflns_limit_k_min -14
_diffrn_reflns_limit_l_max 23
_diffrn_reflns_limit_l_min 0
_diffrn_reflns_number 9749
_diffrn_reflns_theta_full 26.00
_diffrn_reflns_theta_max 28.29
_diffrn_reflns_theta_min 1.87
_exptl_absorpt_coefficient_mu 0.704
_exptl_absorpt_correction_T_max 0.9826
_exptl_absorpt_correction_T_min 0.9265
_exptl_absorpt_correction_type multi-scan
_exptl_absorpt_process_details 'Sadabs 2008/1 (Brucker 2008)'
_exptl_crystal_colour brown
_exptl_crystal_density_diffrn 1.309
_exptl_crystal_density_method 'not measured'
_exptl_crystal_description plate
_exptl_crystal_F_000 796
_exptl_crystal_size_max 0.11
_exptl_crystal_size_mid 0.08
_exptl_crystal_size_min 0.03
_platon_squeeze_details
;
;
_refine_diff_density_max 0.400
_refine_diff_density_min -0.355
_refine_diff_density_rms 0.060
_refine_ls_extinction_method none
_refine_ls_goodness_of_fit_ref 1.060
_refine_ls_hydrogen_treatment constr
_refine_ls_matrix_type full
_refine_ls_number_parameters 433
_refine_ls_number_reflns 9749
_refine_ls_number_restraints 0
_refine_ls_restrained_S_all 1.060
_refine_ls_R_factor_all 0.0223
_refine_ls_R_factor_gt 0.0204
_refine_ls_shift/su_max 0.002
_refine_ls_shift/su_mean 0.000
_refine_ls_structure_factor_coef Fsqd
_refine_ls_weighting_details 'calc w=1/[\s^2^(Fo^2^)+(0.0270P)^2^+1.1556P] where P=(Fo^2^+2Fc^2^)/3'
_refine_ls_weighting_scheme calc
_refine_ls_wR_factor_gt 0.0570
_refine_ls_wR_factor_ref 0.0584
_reflns_number_gt 9215
_reflns_number_total 9749
_reflns_threshold_expression >2sigma(I)
_cod_data_source_file om200577b_si_001.cif
_cod_data_source_block 5
_cod_depositor_comments
;
The following automatic conversions were performed:

'_symmetry_cell_setting' value 'Triclinic' changed to 'triclinic'
according to /home/saulius/struct/CIF-dictionaries/cif_core.dic
dictionary named 'cif_core.dic' version 2.4.1 from 2010-06-29.

Automatic conversion script
Id: cif_fix_values 1715 2011-07-08 13:25:40Z adriana 
;
_cod_original_cell_volume 1990.0(7)
_cod_original_sg_symbol_H-M P-1
_cod_database_code 4065135

loop_
_symmetry_equiv_pos_as_xyz
'x, y, z'
'-x, -y, -z'

loop_
_atom_site_label
_atom_site_type_symbol
_atom_site_fract_x
_atom_site_fract_y
_atom_site_fract_z
_atom_site_U_iso_or_equiv
_atom_site_adp_type
_atom_site_occupancy
_atom_site_symmetry_multiplicity
_atom_site_calc_flag
_atom_site_refinement_flags
Cr1 Cr 0.055662(19) 0.252834(19) 0.300970(13) 0.01912(5) Uani 1 1 d .
C1_1 C 0.12079(12) 0.40580(11) 0.34604(7) 0.0170(2) Uani 1 1 d .
C2_1 C -0.00135(12) 0.37103(12) 0.39257(8) 0.0211(2) Uani 1 1 d .
H2_1 H -0.0165 0.3415 0.4464 0.025 Uiso 1 1 calc R
C3_1 C -0.09560(13) 0.38819(13) 0.34473(9) 0.0263(3) Uani 1 1 d .
H3_1 H -0.1848 0.3718 0.3609 0.032 Uiso 1 1 calc R
C4_1 C -0.03465(14) 0.43387(14) 0.26859(9) 0.0269(3) Uani 1 1 d .
H4_1 H -0.0757 0.4537 0.2250 0.032 Uiso 1 1 calc R
C5_1 C 0.09893(13) 0.44472(12) 0.26892(8) 0.0211(2) Uani 1 1 d .
H5_1 H 0.1627 0.4729 0.2255 0.025 Uiso 1 1 calc R
C1_2 C 0.23112(12) 0.16266(12) 0.24251(8) 0.0188(2) Uani 1 1 d .
C2_2 C 0.20812(13) 0.12215(12) 0.32342(8) 0.0212(2) Uani 1 1 d .
H2_2 H 0.2820 0.1182 0.3471 0.025 Uiso 1 1 calc R
C3_2 C 0.09212(15) 0.08687(13) 0.37406(9) 0.0287(3) Uani 1 1 d .
H3_2 H 0.0985 0.0621 0.4268 0.034 Uiso 1 1 calc R
C4_2 C -0.03182(15) 0.08384(14) 0.35610(11) 0.0363(4) Uani 1 1 d .
H4_2 H -0.0986 0.0575 0.3984 0.044 Uiso 1 1 calc R
C5_2 C -0.06965(15) 0.11437(16) 0.28438(11) 0.0383(4) Uani 1 1 d .
H5_2 H -0.1585 0.1047 0.2844 0.046 Uiso 1 1 calc R
C6_2 C 0.00486(14) 0.15715(16) 0.21254(10) 0.0349(4) Uani 1 1 d .
H6_2 H -0.0407 0.1738 0.1707 0.042 Uiso 1 1 calc R
C7_2 C 0.13856(13) 0.17902(14) 0.19350(9) 0.0260(3) Uani 1 1 d .
H7_2 H 0.1706 0.2087 0.1407 0.031 Uiso 1 1 calc R
Mo1 Mo 0.480701(9) 0.377864(9) 0.273823(6) 0.01393(3) Uani 1 1 d .
C1 C 0.64111(13) 0.38165(12) 0.19304(8) 0.0210(2) Uani 1 1 d .
O1 O 0.73727(10) 0.38882(11) 0.14888(6) 0.0310(2) Uani 1 1 d .
C2 C 0.56723(12) 0.49182(12) 0.32383(8) 0.0203(2) Uani 1 1 d .
O2 O 0.62329(10) 0.55795(10) 0.34853(7) 0.0308(2) Uani 1 1 d .
C3 C 0.40779(13) 0.53362(12) 0.21670(7) 0.0205(2) Uani 1 1 d .
O3 O 0.37276(11) 0.62600(10) 0.18807(6) 0.0303(2) Uani 1 1 d .
C4 C 0.56610(12) 0.23383(12) 0.33238(7) 0.0180(2) Uani 1 1 d .
O4 O 0.62127(10) 0.15522(9) 0.36366(6) 0.0259(2) Uani 1 1 d .
P1 P 0.27571(3) 0.40672(3) 0.376140(17) 0.01415(6) Uani 1 1 d .
C1_3 C 0.26996(12) 0.56123(11) 0.40551(7) 0.0176(2) Uani 1 1 d .
C2_3 C 0.34410(14) 0.58329(13) 0.45916(8) 0.0246(3) Uani 1 1 d .
H2_3 H 0.3916 0.5172 0.4829 0.029 Uiso 1 1 calc R
C3_3 C 0.34872(16) 0.70140(15) 0.47793(9) 0.0313(3) Uani 1 1 d .
H3_3 H 0.4005 0.7159 0.5138 0.038 Uiso 1 1 calc R
C4_3 C 0.27840(16) 0.79784(14) 0.44467(10) 0.0326(3) Uani 1 1 d .
H4_3 H 0.2813 0.8783 0.4580 0.039 Uiso 1 1 calc R
C5_3 C 0.20359(16) 0.77710(13) 0.39191(10) 0.0317(3) Uani 1 1 d .
H5_3 H 0.1546 0.8432 0.3694 0.038 Uiso 1 1 calc R
C6_3 C 0.20039(14) 0.65911(12) 0.37196(8) 0.0236(3) Uani 1 1 d .
H6_3 H 0.1502 0.6455 0.3351 0.028 Uiso 1 1 calc R
C1_4 C 0.25035(12) 0.31352(12) 0.47124(7) 0.0183(2) Uani 1 1 d .
C2_4 C 0.32038(13) 0.20229(12) 0.48264(8) 0.0228(3) Uani 1 1 d .
H2_4 H 0.3813 0.1741 0.4407 0.027 Uiso 1 1 calc R
C3_4 C 0.30171(15) 0.13193(14) 0.55529(9) 0.0306(3) Uani 1 1 d .
H3_4 H 0.3491 0.0557 0.5625 0.037 Uiso 1 1 calc R
C4_4 C 0.21388(16) 0.17349(15) 0.61686(8) 0.0321(3) Uani 1 1 d .
H4_4 H 0.2008 0.1255 0.6663 0.038 Uiso 1 1 calc R
C5_4 C 0.14558(15) 0.28429(15) 0.60652(8) 0.0298(3) Uani 1 1 d .
H5_4 H 0.0863 0.3129 0.6490 0.036 Uiso 1 1 calc R
C6_4 C 0.16307(13) 0.35442(13) 0.53416(8) 0.0235(3) Uani 1 1 d .
H6_4 H 0.1154 0.4306 0.5274 0.028 Uiso 1 1 calc R
P P 0.39568(3) 0.21821(3) 0.205466(18) 0.01548(6) Uani 1 1 d .
C1_5 C 0.39798(13) 0.25233(13) 0.10113(7) 0.0216(3) Uani 1 1 d .
C2_5 C 0.38003(19) 0.37235(15) 0.06857(9) 0.0381(4) Uani 1 1 d .
H2_5 H 0.3750 0.4375 0.0995 0.046 Uiso 1 1 calc R
C3_5 C 0.3692(2) 0.39859(18) -0.00934(10) 0.0493(5) Uani 1 1 d .
H3_5 H 0.3560 0.4812 -0.0310 0.059 Uiso 1 1 calc R
C4_5 C 0.37761(18) 0.30478(19) -0.05485(9) 0.0401(4) Uani 1 1 d .
H4_5 H 0.3705 0.3228 -0.1079 0.048 Uiso 1 1 calc R
C5_5 C 0.39637(18) 0.18510(19) -0.02335(9) 0.0399(4) Uani 1 1 d .
H5_5 H 0.4022 0.1205 -0.0548 0.048 Uiso 1 1 calc R
C6_5 C 0.40687(16) 0.15818(16) 0.05433(9) 0.0323(3) Uani 1 1 d .
H6_5 H 0.4202 0.0753 0.0756 0.039 Uiso 1 1 calc R
C1_6 C 0.49723(12) 0.07400(12) 0.20832(7) 0.0200(2) Uani 1 1 d .
C2_6 C 0.45203(15) -0.03782(13) 0.24685(8) 0.0263(3) Uani 1 1 d .
H2_6 H 0.3635 -0.0433 0.2713 0.032 Uiso 1 1 calc R
C3_6 C 0.53634(17) -0.14209(14) 0.24967(10) 0.0339(3) Uani 1 1 d .
H3_6 H 0.5050 -0.2177 0.2768 0.041 Uiso 1 1 calc R
C4_6 C 0.66398(16) -0.13605(15) 0.21362(10) 0.0348(4) Uani 1 1 d .
H4_6 H 0.7206 -0.2073 0.2157 0.042 Uiso 1 1 calc R
C5_6 C 0.71031(15) -0.02608(16) 0.17422(10) 0.0337(3) Uani 1 1 d .
H5_6 H 0.7985 -0.0221 0.1489 0.040 Uiso 1 1 calc R
C6_6 C 0.62766(14) 0.07873(15) 0.17176(9) 0.0272(3) Uani 1 1 d .
H6_6 H 0.6601 0.1541 0.1450 0.033 Uiso 1 1 calc R

loop_
_atom_site_aniso_label
_atom_site_aniso_U_11
_atom_site_aniso_U_22
_atom_site_aniso_U_33
_atom_site_aniso_U_23
_atom_site_aniso_U_13
_atom_site_aniso_U_12
Cr1 0.01352(9) 0.01971(11) 0.02592(11) -0.01093(8) -0.00202(8) -0.00242(7)
C1_1 0.0163(5) 0.0131(5) 0.0235(6) -0.0070(4) -0.0059(5) 0.0013(4)
C2_1 0.0183(6) 0.0192(6) 0.0271(6) -0.0110(5) -0.0028(5) 0.0005(5)
C3_1 0.0156(6) 0.0272(7) 0.0392(8) -0.0158(6) -0.0063(5) 0.0033(5)
C4_1 0.0226(6) 0.0267(7) 0.0358(7) -0.0097(6) -0.0142(6) 0.0037(5)
C5_1 0.0213(6) 0.0188(6) 0.0259(6) -0.0060(5) -0.0093(5) 0.0009(5)
C1_2 0.0157(5) 0.0165(6) 0.0251(6) -0.0094(5) -0.0009(5) -0.0018(4)
C2_2 0.0215(6) 0.0135(6) 0.0274(6) -0.0058(5) 0.0006(5) -0.0004(5)
C3_2 0.0316(7) 0.0146(6) 0.0350(8) -0.0055(5) 0.0082(6) -0.0040(5)
C4_2 0.0277(7) 0.0244(7) 0.0531(10) -0.0179(7) 0.0140(7) -0.0126(6)
C5_2 0.0198(7) 0.0379(9) 0.0616(11) -0.0327(8) 0.0031(7) -0.0105(6)
C6_2 0.0201(7) 0.0455(9) 0.0468(9) -0.0320(8) -0.0068(6) -0.0024(6)
C7_2 0.0193(6) 0.0327(8) 0.0299(7) -0.0182(6) -0.0046(5) -0.0008(5)
Mo1 0.01370(5) 0.01356(6) 0.01520(5) -0.00188(4) -0.00397(4) -0.00143(4)
C1 0.0204(6) 0.0230(6) 0.0206(6) -0.0007(5) -0.0072(5) -0.0024(5)
O1 0.0211(5) 0.0431(6) 0.0259(5) 0.0001(4) 0.0010(4) -0.0053(4)
C2 0.0179(6) 0.0185(6) 0.0249(6) -0.0022(5) -0.0062(5) 0.0010(5)
O2 0.0281(5) 0.0251(5) 0.0451(6) -0.0115(5) -0.0158(5) -0.0033(4)
C3 0.0207(6) 0.0214(6) 0.0197(6) -0.0026(5) -0.0036(5) -0.0040(5)
O3 0.0370(6) 0.0221(5) 0.0305(5) 0.0044(4) -0.0093(4) 0.0008(4)
C4 0.0173(5) 0.0198(6) 0.0178(5) -0.0062(5) -0.0021(4) -0.0018(5)
O4 0.0250(5) 0.0240(5) 0.0276(5) -0.0008(4) -0.0070(4) 0.0059(4)
P1 0.01516(14) 0.01196(14) 0.01626(14) -0.00293(11) -0.00453(11) -0.00033(11)
C1_3 0.0188(6) 0.0151(6) 0.0195(6) -0.0054(4) -0.0019(4) -0.0032(4)
C2_3 0.0265(7) 0.0245(7) 0.0256(6) -0.0081(5) -0.0077(5) -0.0034(5)
C3_3 0.0359(8) 0.0330(8) 0.0292(7) -0.0152(6) -0.0044(6) -0.0122(6)
C4_3 0.0397(8) 0.0204(7) 0.0378(8) -0.0137(6) 0.0026(7) -0.0106(6)
C5_3 0.0384(8) 0.0148(6) 0.0419(8) -0.0059(6) -0.0065(7) -0.0005(6)
C6_3 0.0272(7) 0.0165(6) 0.0289(7) -0.0045(5) -0.0078(5) -0.0014(5)
C1_4 0.0186(6) 0.0184(6) 0.0184(6) -0.0005(4) -0.0047(4) -0.0044(5)
C2_4 0.0228(6) 0.0196(6) 0.0255(6) 0.0021(5) -0.0059(5) -0.0038(5)
C3_4 0.0345(8) 0.0244(7) 0.0335(8) 0.0099(6) -0.0144(6) -0.0088(6)
C4_4 0.0393(8) 0.0369(8) 0.0226(7) 0.0077(6) -0.0123(6) -0.0214(7)
C5_4 0.0315(7) 0.0403(9) 0.0189(6) -0.0043(6) -0.0024(5) -0.0156(6)
C6_4 0.0250(6) 0.0262(7) 0.0204(6) -0.0050(5) -0.0041(5) -0.0046(5)
P 0.01465(14) 0.01658(15) 0.01599(14) -0.00463(11) -0.00307(11) -0.00060(11)
C1_5 0.0194(6) 0.0300(7) 0.0168(6) -0.0049(5) -0.0042(5) -0.0042(5)
C2_5 0.0656(11) 0.0296(8) 0.0250(7) 0.0007(6) -0.0202(7) -0.0162(8)
C3_5 0.0852(15) 0.0401(10) 0.0293(8) 0.0102(7) -0.0280(9) -0.0259(10)
C4_5 0.0437(9) 0.0609(12) 0.0184(7) -0.0021(7) -0.0086(6) -0.0173(8)
C5_5 0.0432(9) 0.0559(11) 0.0248(7) -0.0195(7) -0.0102(7) 0.0056(8)
C6_5 0.0378(8) 0.0364(8) 0.0262(7) -0.0135(6) -0.0115(6) 0.0082(7)
C1_6 0.0199(6) 0.0217(6) 0.0207(6) -0.0099(5) -0.0070(5) 0.0040(5)
C2_6 0.0293(7) 0.0218(7) 0.0287(7) -0.0079(5) -0.0067(6) 0.0041(5)
C3_6 0.0470(9) 0.0220(7) 0.0358(8) -0.0093(6) -0.0158(7) 0.0095(6)
C4_6 0.0398(8) 0.0339(8) 0.0392(8) -0.0225(7) -0.0236(7) 0.0190(7)
C5_6 0.0225(7) 0.0452(9) 0.0393(8) -0.0256(7) -0.0114(6) 0.0110(6)
C6_6 0.0218(6) 0.0314(8) 0.0309(7) -0.0145(6) -0.0049(5) 0.0020(5)

loop_
_atom_type_symbol
_atom_type_description
_atom_type_scat_dispersion_real
_atom_type_scat_dispersion_imag
_atom_type_scat_source
C C 0.0033 0.0016 'International Tables Vol C Tables 4.2.6.8 and 6.1.1.4'
H H 0.0000 0.0000 'International Tables Vol C Tables 4.2.6.8 and 6.1.1.4'
O O 0.0106 0.0060 'International Tables Vol C Tables 4.2.6.8 and 6.1.1.4'
P P 0.1023 0.0942 'International Tables Vol C Tables 4.2.6.8 and 6.1.1.4'
Mo Mo -1.6832 0.6857 'International Tables Vol C Tables 4.2.6.8 and 6.1.1.4'
Cr Cr 0.3209 0.6236 'International Tables Vol C Tables 4.2.6.8 and 6.1.1.4'

loop_
_geom_angle_atom_site_label_1
_geom_angle_atom_site_label_2
_geom_angle_atom_site_label_3
_geom_angle
C2_2 Cr1 C3_2 38.48(5)
C2_2 Cr1 C4_2 72.26(6)
C3_2 Cr1 C4_2 38.12(6)
C2_2 Cr1 C1_1 97.79(5)
C3_2 Cr1 C1_1 108.67(6)
C4_2 Cr1 C1_1 132.89(6)
C2_2 Cr1 C7_2 72.26(6)
C3_2 Cr1 C7_2 94.73(6)
C4_2 Cr1 C7_2 94.12(6)
C1_1 Cr1 C7_2 127.44(5)
C2_2 Cr1 C6_2 94.13(6)
C3_2 Cr1 C6_2 93.97(7)
C4_2 Cr1 C6_2 71.30(7)
C1_1 Cr1 C6_2 155.45(6)
C7_2 Cr1 C6_2 38.07(5)
C2_2 Cr1 C5_1 119.00(5)
C3_2 Cr1 C5_1 145.42(6)
C4_2 Cr1 C5_1 163.59(6)
C1_1 Cr1 C5_1 38.61(5)
C7_2 Cr1 C5_1 100.67(6)
C6_2 Cr1 C5_1 117.07(6)
C2_2 Cr1 C1_2 38.50(5)
C3_2 Cr1 C1_2 72.84(5)
C4_2 Cr1 C1_2 94.72(6)
C1_1 Cr1 C1_2 105.17(5)
C7_2 Cr1 C1_2 38.09(5)
C6_2 Cr1 C1_2 71.97(5)
C5_1 Cr1 C1_2 101.29(5)
C2_2 Cr1 C5_2 93.85(6)
C3_2 Cr1 C5_2 71.54(7)
C4_2 Cr1 C5_2 37.57(7)
C1_1 Cr1 C5_2 160.10(5)
C7_2 Cr1 C5_2 71.59(6)
C6_2 Cr1 C5_2 37.58(7)
C5_1 Cr1 C5_2 142.82(7)
C1_2 Cr1 C5_2 93.98(5)
C2_2 Cr1 C2_1 112.02(5)
C3_2 Cr1 C2_1 97.23(6)
C4_2 Cr1 C2_1 101.41(6)
C1_1 Cr1 C2_1 38.52(5)
C7_2 Cr1 C2_1 164.46(6)
C6_2 Cr1 C2_1 149.67(5)
C5_1 Cr1 C2_1 63.98(5)
C1_2 Cr1 C2_1 138.33(5)
C5_2 Cr1 C2_1 121.78(6)
C2_2 Cr1 C3_1 148.35(6)
C3_2 Cr1 C3_1 119.85(6)
C4_2 Cr1 C3_1 100.56(6)
C1_1 Cr1 C3_1 63.90(5)
C7_2 Cr1 C3_1 139.37(6)
C6_2 Cr1 C3_1 113.11(6)
C5_1 Cr1 C3_1 63.45(6)
C1_2 Cr1 C3_1 164.72(5)
C5_2 Cr1 C3_1 98.20(6)
C2_1 Cr1 C3_1 37.74(5)
C2_2 Cr1 C4_1 157.01(5)
C3_2 Cr1 C4_1 157.44(6)
C4_2 Cr1 C4_1 130.21(6)
C1_1 Cr1 C4_1 64.09(5)
C7_2 Cr1 C4_1 106.54(6)
C6_2 Cr1 C4_1 98.14(6)
C5_1 Cr1 C4_1 38.03(5)
C1_2 Cr1 C4_1 129.11(6)
C5_2 Cr1 C4_1 107.72(6)
C2_1 Cr1 C4_1 63.37(6)
C3_1 Cr1 C4_1 37.62(6)
C2_1 C1_1 C5_1 106.98(11)
C2_1 C1_1 P1 128.24(10)
C5_1 C1_1 P1 124.75(10)
C2_1 C1_1 Cr1 71.21(7)
C5_1 C1_1 Cr1 70.88(7)
P1 C1_1 Cr1 124.37(6)
C3_1 C2_1 C1_1 108.32(12)
C3_1 C2_1 Cr1 71.84(8)
C1_1 C2_1 Cr1 70.27(7)
C3_1 C2_1 H2_1 125.8
C1_1 C2_1 H2_1 125.8
Cr1 C2_1 H2_1 123.7
C2_1 C3_1 C4_1 108.51(12)
C2_1 C3_1 Cr1 70.42(8)
C4_1 C3_1 Cr1 71.24(8)
C2_1 C3_1 H3_1 125.7
C4_1 C3_1 H3_1 125.7
Cr1 C3_1 H3_1 124.2
C3_1 C4_1 C5_1 107.90(12)
C3_1 C4_1 Cr1 71.14(8)
C5_1 C4_1 Cr1 69.94(8)
C3_1 C4_1 H4_1 126.1
C5_1 C4_1 H4_1 126.1
Cr1 C4_1 H4_1 124.5
C4_1 C5_1 C1_1 108.29(12)
C4_1 C5_1 Cr1 72.03(8)
C1_1 C5_1 Cr1 70.51(7)
C4_1 C5_1 H5_1 125.9
C1_1 C5_1 H5_1 125.9
Cr1 C5_1 H5_1 123.2
C7_2 C1_2 C2_2 126.86(12)
C7_2 C1_2 P 119.60(10)
C2_2 C1_2 P 112.93(9)
C7_2 C1_2 Cr1 70.72(8)
C2_2 C1_2 Cr1 69.37(7)
P C1_2 Cr1 131.20(7)
C3_2 C2_2 C1_2 129.82(13)
C3_2 C2_2 Cr1 71.26(9)
C1_2 C2_2 Cr1 72.13(8)
C3_2 C2_2 H2_2 115.1
C1_2 C2_2 H2_2 115.1
Cr1 C2_2 H2_2 137.8
C4_2 C3_2 C2_2 127.99(15)
C4_2 C3_2 Cr1 71.47(10)
C2_2 C3_2 Cr1 70.26(8)
C4_2 C3_2 H3_2 116.0
C2_2 C3_2 H3_2 116.0
Cr1 C3_2 H3_2 138.4
C5_2 C4_2 C3_2 128.58(14)
C5_2 C4_2 Cr1 71.65(9)
C3_2 C4_2 Cr1 70.41(8)
C5_2 C4_2 H4_2 115.7
C3_2 C4_2 H4_2 115.7
Cr1 C4_2 H4_2 138.5
C4_2 C5_2 C6_2 129.10(14)
C4_2 C5_2 Cr1 70.77(8)
C6_2 C5_2 Cr1 70.99(8)
C4_2 C5_2 H5_2 115.5
C6_2 C5_2 H5_2 115.5
Cr1 C5_2 H5_2 139.7
C5_2 C6_2 C7_2 128.97(16)
C5_2 C6_2 Cr1 71.43(9)
C7_2 C6_2 Cr1 70.88(8)
C5_2 C6_2 H6_2 115.5
C7_2 C6_2 H6_2 115.5
Cr1 C6_2 H6_2 138.6
C6_2 C7_2 C1_2 128.66(15)
C6_2 C7_2 Cr1 71.05(8)
C1_2 C7_2 Cr1 71.19(8)
C6_2 C7_2 H7_2 115.7
C1_2 C7_2 H7_2 115.7
Cr1 C7_2 H7_2 138.3
C1 Mo1 C2 85.75(6)
C1 Mo1 C4 87.50(5)
C2 Mo1 C4 89.16(5)
C1 Mo1 C3 90.29(5)
C2 Mo1 C3 85.60(5)
C4 Mo1 C3 174.45(5)
C1 Mo1 P1 171.72(4)
C2 Mo1 P1 88.44(4)
C4 Mo1 P1 98.33(4)
C3 Mo1 P1 83.37(4)
C1 Mo1 P 88.94(4)
C2 Mo1 P 173.24(4)
C4 Mo1 P 86.43(4)
C3 Mo1 P 98.62(4)
P1 Mo1 P 97.260(17)
O1 C1 Mo1 175.56(12)
O2 C2 Mo1 175.63(12)
O3 C3 Mo1 174.22(12)
O4 C4 Mo1 176.00(11)
C1_1 P1 C1_4 103.37(6)
C1_1 P1 C1_3 101.87(6)
C1_4 P1 C1_3 100.58(6)
C1_1 P1 Mo1 117.41(4)
C1_4 P1 Mo1 121.76(4)
C1_3 P1 Mo1 108.93(4)
C6_3 C1_3 C2_3 118.86(12)
C6_3 C1_3 P1 121.65(10)
C2_3 C1_3 P1 119.35(10)
C3_3 C2_3 C1_3 120.34(14)
C3_3 C2_3 H2_3 119.8
C1_3 C2_3 H2_3 119.8
C4_3 C3_3 C2_3 120.30(14)
C4_3 C3_3 H3_3 119.8
C2_3 C3_3 H3_3 119.8
C3_3 C4_3 C5_3 119.97(13)
C3_3 C4_3 H4_3 120.0
C5_3 C4_3 H4_3 120.0
C4_3 C5_3 C6_3 119.90(15)
C4_3 C5_3 H5_3 120.0
C6_3 C5_3 H5_3 120.0
C1_3 C6_3 C5_3 120.62(13)
C1_3 C6_3 H6_3 119.7
C5_3 C6_3 H6_3 119.7
C2_4 C1_4 C6_4 118.84(12)
C2_4 C1_4 P1 120.54(10)
C6_4 C1_4 P1 120.60(10)
C1_4 C2_4 C3_4 120.46(14)
C1_4 C2_4 H2_4 119.8
C3_4 C2_4 H2_4 119.8
C4_4 C3_4 C2_4 119.88(15)
C4_4 C3_4 H3_4 120.1
C2_4 C3_4 H3_4 120.1
C5_4 C4_4 C3_4 120.13(13)
C5_4 C4_4 H4_4 119.9
C3_4 C4_4 H4_4 119.9
C4_4 C5_4 C6_4 120.27(14)
C4_4 C5_4 H5_4 119.9
C6_4 C5_4 H5_4 119.9
C5_4 C6_4 C1_4 120.41(14)
C5_4 C6_4 H6_4 119.8
C1_4 C6_4 H6_4 119.8
C1_5 P C1_6 100.79(6)
C1_5 P C1_2 102.16(6)
C1_6 P C1_2 102.15(6)
C1_5 P Mo1 118.19(5)
C1_6 P Mo1 111.17(4)
C1_2 P Mo1 119.67(4)
C2_5 C1_5 C6_5 118.76(13)
C2_5 C1_5 P 119.96(11)
C6_5 C1_5 P 121.07(11)
C1_5 C2_5 C3_5 120.55(16)
C1_5 C2_5 H2_5 119.7
C3_5 C2_5 H2_5 119.7
C4_5 C3_5 C2_5 120.13(17)
C4_5 C3_5 H3_5 119.9
C2_5 C3_5 H3_5 119.9
C5_5 C4_5 C3_5 119.91(15)
C5_5 C4_5 H4_5 120.0
C3_5 C4_5 H4_5 120.0
C4_5 C5_5 C6_5 120.30(16)
C4_5 C5_5 H5_5 119.9
C6_5 C5_5 H5_5 119.9
C5_5 C6_5 C1_5 120.35(16)
C5_5 C6_5 H6_5 119.8
C1_5 C6_5 H6_5 119.8
C2_6 C1_6 C6_6 118.52(13)
C2_6 C1_6 P 123.53(10)
C6_6 C1_6 P 117.92(11)
C1_6 C2_6 C3_6 120.31(14)
C1_6 C2_6 H2_6 119.8
C3_6 C2_6 H2_6 119.8
C4_6 C3_6 C2_6 120.53(16)
C4_6 C3_6 H3_6 119.7
C2_6 C3_6 H3_6 119.7
C3_6 C4_6 C5_6 120.00(14)
C3_6 C4_6 H4_6 120.0
C5_6 C4_6 H4_6 120.0
C4_6 C5_6 C6_6 120.01(15)
C4_6 C5_6 H5_6 120.0
C6_6 C5_6 H5_6 120.0
C5_6 C6_6 C1_6 120.63(15)
C5_6 C6_6 H6_6 119.7
C1_6 C6_6 H6_6 119.7

loop_
_geom_bond_atom_site_label_1
_geom_bond_atom_site_label_2
_geom_bond_distance
Cr1 C2_2 2.1351(14)
Cr1 C3_2 2.1481(16)
Cr1 C4_2 2.1618(16)
Cr1 C1_1 2.1644(12)
Cr1 C7_2 2.1653(14)
Cr1 C6_2 2.1675(15)
Cr1 C5_1 2.1693(14)
Cr1 C1_2 2.1713(13)
Cr1 C5_2 2.1731(15)
Cr1 C2_1 2.1769(13)
Cr1 C3_1 2.1955(14)
Cr1 C4_1 2.1968(15)
C1_1 C2_1 1.4321(18)
C1_1 C5_1 1.4327(18)
C1_1 P1 1.8156(13)
C2_1 C3_1 1.4144(19)
C2_1 H2_1 0.9500
C3_1 C4_1 1.416(2)
C3_1 H3_1 0.9500
C4_1 C5_1 1.4226(18)
C4_1 H4_1 0.9500
C5_1 H5_1 0.9500
C1_2 C7_2 1.4151(19)
C1_2 C2_2 1.4200(19)
C1_2 P 1.8471(13)
C2_2 C3_2 1.4117(19)
C2_2 H2_2 0.9500
C3_2 C4_2 1.407(2)
C3_2 H3_2 0.9500
C4_2 C5_2 1.396(3)
C4_2 H4_2 0.9500
C5_2 C6_2 1.398(3)
C5_2 H5_2 0.9500
C6_2 C7_2 1.4133(19)
C6_2 H6_2 0.9500
C7_2 H7_2 0.9500
Mo1 C1 1.9853(14)
Mo1 C2 1.9929(13)
Mo1 C4 2.0275(13)
Mo1 C3 2.0482(14)
Mo1 P1 2.5590(5)
Mo1 P 2.5652(5)
C1 O1 1.1515(17)
C2 O2 1.1490(17)
C3 O3 1.1427(17)
C4 O4 1.1472(16)
P1 C1_4 1.8324(13)
P1 C1_3 1.8357(13)
C1_3 C6_3 1.3900(19)
C1_3 C2_3 1.3978(18)
C2_3 C3_3 1.390(2)
C2_3 H2_3 0.9500
C3_3 C4_3 1.382(2)
C3_3 H3_3 0.9500
C4_3 C5_3 1.386(2)
C4_3 H4_3 0.9500
C5_3 C6_3 1.3941(19)
C5_3 H5_3 0.9500
C6_3 H6_3 0.9500
C1_4 C2_4 1.3928(19)
C1_4 C6_4 1.3981(19)
C2_4 C3_4 1.3957(19)
C2_4 H2_4 0.9500
C3_4 C4_4 1.387(2)
C3_4 H3_4 0.9500
C4_4 C5_4 1.378(2)
C4_4 H4_4 0.9500
C5_4 C6_4 1.390(2)
C5_4 H5_4 0.9500
C6_4 H6_4 0.9500
P C1_5 1.8302(14)
P C1_6 1.8464(14)
C1_5 C2_5 1.383(2)
C1_5 C6_5 1.397(2)
C2_5 C3_5 1.396(2)
C2_5 H2_5 0.9500
C3_5 C4_5 1.379(3)
C3_5 H3_5 0.9500
C4_5 C5_5 1.375(3)
C4_5 H4_5 0.9500
C5_5 C6_5 1.391(2)
C5_5 H5_5 0.9500
C6_5 H6_5 0.9500
C1_6 C2_6 1.393(2)
C1_6 C6_6 1.4001(19)
C2_6 C3_6 1.399(2)
C2_6 H2_6 0.9500
C3_6 C4_6 1.372(3)
C3_6 H3_6 0.9500
C4_6 C5_6 1.384(3)
C4_6 H4_6 0.9500
C5_6 C6_6 1.393(2)
C5_6 H5_6 0.9500
C6_6 H6_6 0.9500

loop_
_geom_torsion_atom_site_label_1
_geom_torsion_atom_site_label_2
_geom_torsion_atom_site_label_3
_geom_torsion_atom_site_label_4
_geom_torsion
C2_2 Cr1 C1_1 C2_1 -115.82(8)
C3_2 Cr1 C1_1 C2_1 -77.80(9)
C4_2 Cr1 C1_1 C2_1 -42.83(11)
C7_2 Cr1 C1_1 C2_1 170.59(8)
C6_2 Cr1 C1_1 C2_1 125.84(13)
C5_1 Cr1 C1_1 C2_1 116.39(11)
C1_2 Cr1 C1_1 C2_1 -154.44(8)
C5_2 Cr1 C1_1 C2_1 9.4(2)
C3_1 Cr1 C1_1 C2_1 37.01(8)
C4_1 Cr1 C1_1 C2_1 79.06(9)
C2_2 Cr1 C1_1 C5_1 127.79(8)
C3_2 Cr1 C1_1 C5_1 165.81(8)
C4_2 Cr1 C1_1 C5_1 -159.22(9)
C7_2 Cr1 C1_1 C5_1 54.20(10)
C6_2 Cr1 C1_1 C5_1 9.45(16)
C1_2 Cr1 C1_1 C5_1 89.17(8)
C5_2 Cr1 C1_1 C5_1 -107.0(2)
C2_1 Cr1 C1_1 C5_1 -116.39(11)
C3_1 Cr1 C1_1 C5_1 -79.38(8)
C4_1 Cr1 C1_1 C5_1 -37.33(8)
C2_2 Cr1 C1_1 P1 8.20(9)
C3_2 Cr1 C1_1 P1 46.22(9)
C4_2 Cr1 C1_1 P1 81.19(10)
C7_2 Cr1 C1_1 P1 -65.39(10)
C6_2 Cr1 C1_1 P1 -110.14(13)
C5_1 Cr1 C1_1 P1 -119.59(12)
C1_2 Cr1 C1_1 P1 -30.42(9)
C5_2 Cr1 C1_1 P1 133.45(18)
C2_1 Cr1 C1_1 P1 124.02(12)
C3_1 Cr1 C1_1 P1 161.03(10)
C4_1 Cr1 C1_1 P1 -156.92(10)
C5_1 C1_1 C2_1 C3_1 0.12(14)
P1 C1_1 C2_1 C3_1 178.46(10)
Cr1 C1_1 C2_1 C3_1 -62.13(9)
C5_1 C1_1 C2_1 Cr1 62.25(9)
P1 C1_1 C2_1 Cr1 -119.42(10)
C2_2 Cr1 C2_1 C3_1 -167.87(8)
C3_2 Cr1 C2_1 C3_1 -130.99(9)
C4_2 Cr1 C2_1 C3_1 -92.57(10)
C1_1 Cr1 C2_1 C3_1 117.97(12)
C7_2 Cr1 C2_1 C3_1 89.0(2)
C6_2 Cr1 C2_1 C3_1 -20.19(17)
C5_1 Cr1 C2_1 C3_1 79.51(9)
C1_2 Cr1 C2_1 C3_1 156.76(9)
C5_2 Cr1 C2_1 C3_1 -58.26(11)
C4_1 Cr1 C2_1 C3_1 36.89(9)
C2_2 Cr1 C2_1 C1_1 74.15(8)
C3_2 Cr1 C2_1 C1_1 111.04(8)
C4_2 Cr1 C2_1 C1_1 149.46(8)
C7_2 Cr1 C2_1 C1_1 -29.0(2)
C6_2 Cr1 C2_1 C1_1 -138.17(13)
C5_1 Cr1 C2_1 C1_1 -38.46(7)
C1_2 Cr1 C2_1 C1_1 38.79(11)
C5_2 Cr1 C2_1 C1_1 -176.24(9)
C3_1 Cr1 C2_1 C1_1 -117.97(12)
C4_1 Cr1 C2_1 C1_1 -81.08(8)
C1_1 C2_1 C3_1 C4_1 -0.24(15)
Cr1 C2_1 C3_1 C4_1 -61.37(10)
C1_1 C2_1 C3_1 Cr1 61.13(9)
C2_2 Cr1 C3_1 C2_1 21.78(14)
C3_2 Cr1 C3_1 C2_1 59.70(10)
C4_2 Cr1 C3_1 C2_1 95.04(10)
C1_1 Cr1 C3_1 C2_1 -37.77(8)
C7_2 Cr1 C3_1 C2_1 -155.71(9)
C6_2 Cr1 C3_1 C2_1 169.08(9)
C5_1 Cr1 C3_1 C2_1 -81.05(9)
C1_2 Cr1 C3_1 C2_1 -84.4(2)
C5_2 Cr1 C3_1 C2_1 133.07(9)
C4_1 Cr1 C3_1 C2_1 -118.47(12)
C2_2 Cr1 C3_1 C4_1 140.26(10)
C3_2 Cr1 C3_1 C4_1 178.17(8)
C4_2 Cr1 C3_1 C4_1 -146.48(9)
C1_1 Cr1 C3_1 C4_1 80.71(8)
C7_2 Cr1 C3_1 C4_1 -37.24(12)
C6_2 Cr1 C3_1 C4_1 -72.45(10)
C5_1 Cr1 C3_1 C4_1 37.42(8)
C1_2 Cr1 C3_1 C4_1 34.1(2)
C5_2 Cr1 C3_1 C4_1 -108.45(9)
C2_1 Cr1 C3_1 C4_1 118.47(12)
C2_1 C3_1 C4_1 C5_1 0.27(16)
Cr1 C3_1 C4_1 C5_1 -60.58(10)
C2_1 C3_1 C4_1 Cr1 60.85(10)
C2_2 Cr1 C4_1 C3_1 -120.82(14)
C3_2 Cr1 C4_1 C3_1 -4.13(18)
C4_2 Cr1 C4_1 C3_1 45.30(11)
C1_1 Cr1 C4_1 C3_1 -80.16(9)
C7_2 Cr1 C4_1 C3_1 155.73(8)
C6_2 Cr1 C4_1 C3_1 117.64(9)
C5_1 Cr1 C4_1 C3_1 -118.06(12)
C1_2 Cr1 C4_1 C3_1 -169.02(8)
C5_2 Cr1 C4_1 C3_1 80.27(9)
C2_1 Cr1 C4_1 C3_1 -37.01(8)
C2_2 Cr1 C4_1 C5_1 -2.75(18)
C3_2 Cr1 C4_1 C5_1 113.93(15)
C4_2 Cr1 C4_1 C5_1 163.36(9)
C1_1 Cr1 C4_1 C5_1 37.90(8)
C7_2 Cr1 C4_1 C5_1 -86.21(9)
C6_2 Cr1 C4_1 C5_1 -124.30(9)
C1_2 Cr1 C4_1 C5_1 -50.96(10)
C5_2 Cr1 C4_1 C5_1 -161.67(9)
C2_1 Cr1 C4_1 C5_1 81.06(9)
C3_1 Cr1 C4_1 C5_1 118.06(12)
C3_1 C4_1 C5_1 C1_1 -0.19(16)
Cr1 C4_1 C5_1 C1_1 -61.54(9)
C3_1 C4_1 C5_1 Cr1 61.34(10)
C2_1 C1_1 C5_1 C4_1 0.04(15)
P1 C1_1 C5_1 C4_1 -178.36(10)
Cr1 C1_1 C5_1 C4_1 62.51(10)
C2_1 C1_1 C5_1 Cr1 -62.47(9)
P1 C1_1 C5_1 Cr1 119.13(10)
C2_2 Cr1 C5_1 C4_1 178.77(8)
C3_2 Cr1 C5_1 C4_1 -141.84(10)
C4_2 Cr1 C5_1 C4_1 -50.7(2)
C1_1 Cr1 C5_1 C4_1 -117.69(12)
C7_2 Cr1 C5_1 C4_1 103.25(9)
C6_2 Cr1 C5_1 C4_1 66.70(10)
C1_2 Cr1 C5_1 C4_1 142.08(9)
C5_2 Cr1 C5_1 C4_1 29.72(13)
C2_1 Cr1 C5_1 C4_1 -79.32(9)
C3_1 Cr1 C5_1 C4_1 -37.03(8)
C2_2 Cr1 C5_1 C1_1 -63.54(9)
C3_2 Cr1 C5_1 C1_1 -24.15(13)
C4_2 Cr1 C5_1 C1_1 67.0(2)
C7_2 Cr1 C5_1 C1_1 -139.06(8)
C6_2 Cr1 C5_1 C1_1 -175.61(7)
C1_2 Cr1 C5_1 C1_1 -100.23(8)
C5_2 Cr1 C5_1 C1_1 147.41(9)
C2_1 Cr1 C5_1 C1_1 38.38(7)
C3_1 Cr1 C5_1 C1_1 80.66(8)
C4_1 Cr1 C5_1 C1_1 117.69(11)
C2_2 Cr1 C1_2 C7_2 144.16(12)
C3_2 Cr1 C1_2 C7_2 122.27(9)
C4_2 Cr1 C1_2 C7_2 90.66(10)
C1_1 Cr1 C1_2 C7_2 -132.46(8)
C6_2 Cr1 C1_2 C7_2 22.08(9)
C5_1 Cr1 C1_2 C7_2 -92.94(9)
C5_2 Cr1 C1_2 C7_2 52.98(10)
C2_1 Cr1 C1_2 C7_2 -156.30(9)
C3_1 Cr1 C1_2 C7_2 -89.9(2)
C4_1 Cr1 C1_2 C7_2 -63.74(10)
C3_2 Cr1 C1_2 C2_2 -21.89(8)
C4_2 Cr1 C1_2 C2_2 -53.50(9)
C1_1 Cr1 C1_2 C2_2 83.39(8)
C7_2 Cr1 C1_2 C2_2 -144.16(12)
C6_2 Cr1 C1_2 C2_2 -122.07(9)
C5_1 Cr1 C1_2 C2_2 122.90(8)
C5_2 Cr1 C1_2 C2_2 -91.17(9)
C2_1 Cr1 C1_2 C2_2 59.54(11)
C3_1 Cr1 C1_2 C2_2 125.93(19)
C4_1 Cr1 C1_2 C2_2 152.10(8)
C2_2 Cr1 C1_2 P -102.93(12)
C3_2 Cr1 C1_2 P -124.82(10)
C4_2 Cr1 C1_2 P -156.43(10)
C1_1 Cr1 C1_2 P -19.54(10)
C7_2 Cr1 C1_2 P 112.91(13)
C6_2 Cr1 C1_2 P 135.00(11)
C5_1 Cr1 C1_2 P 19.97(10)
C5_2 Cr1 C1_2 P 165.90(10)
C2_1 Cr1 C1_2 P -43.38(13)
C3_1 Cr1 C1_2 P 23.0(3)
C4_1 Cr1 C1_2 P 49.17(12)
C7_2 C1_2 C2_2 C3_2 1.2(2)
P C1_2 C2_2 C3_2 172.12(12)
Cr1 C1_2 C2_2 C3_2 44.89(13)
C7_2 C1_2 C2_2 Cr1 -43.70(13)
P C1_2 C2_2 Cr1 127.22(8)
C4_2 Cr1 C2_2 C3_2 -22.33(9)
C1_1 Cr1 C2_2 C3_2 110.31(9)
C7_2 Cr1 C2_2 C3_2 -122.79(9)
C6_2 Cr1 C2_2 C3_2 -91.19(10)
C5_1 Cr1 C2_2 C3_2 144.63(9)
C1_2 Cr1 C2_2 C3_2 -145.08(12)
C5_2 Cr1 C2_2 C3_2 -53.52(10)
C2_1 Cr1 C2_2 C3_2 73.10(9)
C3_1 Cr1 C2_2 C3_2 58.92(13)
C4_1 Cr1 C2_2 C3_2 146.57(14)
C3_2 Cr1 C2_2 C1_2 145.08(12)
C4_2 Cr1 C2_2 C1_2 122.75(9)
C1_1 Cr1 C2_2 C1_2 -104.61(8)
C7_2 Cr1 C2_2 C1_2 22.29(7)
C6_2 Cr1 C2_2 C1_2 53.89(8)
C5_1 Cr1 C2_2 C1_2 -70.29(9)
C5_2 Cr1 C2_2 C1_2 91.56(8)
C2_1 Cr1 C2_2 C1_2 -141.82(7)
C3_1 Cr1 C2_2 C1_2 -156.00(9)
C4_1 Cr1 C2_2 C1_2 -68.35(16)
C1_2 C2_2 C3_2 C4_2 -0.3(2)
Cr1 C2_2 C3_2 C4_2 44.86(14)
C1_2 C2_2 C3_2 Cr1 -45.18(13)
C2_2 Cr1 C3_2 C4_2 -144.10(13)
C1_1 Cr1 C3_2 C4_2 137.15(9)
C7_2 Cr1 C3_2 C4_2 -90.65(9)
C6_2 Cr1 C3_2 C4_2 -52.47(9)
C5_1 Cr1 C3_2 C4_2 152.78(10)
C1_2 Cr1 C3_2 C4_2 -122.21(10)
C5_2 Cr1 C3_2 C4_2 -21.85(9)
C2_1 Cr1 C3_2 C4_2 99.30(9)
C3_1 Cr1 C3_2 C4_2 67.11(10)
C4_1 Cr1 C3_2 C4_2 70.01(18)
C4_2 Cr1 C3_2 C2_2 144.10(13)
C1_1 Cr1 C3_2 C2_2 -78.75(9)
C7_2 Cr1 C3_2 C2_2 53.46(9)
C6_2 Cr1 C3_2 C2_2 91.64(9)
C5_1 Cr1 C3_2 C2_2 -63.12(13)
C1_2 Cr1 C3_2 C2_2 21.90(8)
C5_2 Cr1 C3_2 C2_2 122.25(10)
C2_1 Cr1 C3_2 C2_2 -116.60(8)
C3_1 Cr1 C3_2 C2_2 -148.79(8)
C4_1 Cr1 C3_2 C2_2 -145.88(13)
C2_2 C3_2 C4_2 C5_2 0.2(3)
Cr1 C3_2 C4_2 C5_2 44.67(16)
C2_2 C3_2 C4_2 Cr1 -44.45(14)
C2_2 Cr1 C4_2 C5_2 -122.09(10)
C3_2 Cr1 C4_2 C5_2 -144.61(14)
C1_1 Cr1 C4_2 C5_2 153.81(9)
C7_2 Cr1 C4_2 C5_2 -52.20(10)
C6_2 Cr1 C4_2 C5_2 -21.25(9)
C5_1 Cr1 C4_2 C5_2 102.2(2)
C1_2 Cr1 C4_2 C5_2 -90.40(9)
C2_1 Cr1 C4_2 C5_2 128.22(9)
C3_1 Cr1 C4_2 C5_2 89.75(10)
C4_1 Cr1 C4_2 C5_2 63.56(11)
C2_2 Cr1 C4_2 C3_2 22.52(9)
C1_1 Cr1 C4_2 C3_2 -61.58(11)
C7_2 Cr1 C4_2 C3_2 92.42(9)
C6_2 Cr1 C4_2 C3_2 123.36(10)
C5_1 Cr1 C4_2 C3_2 -113.2(2)
C1_2 Cr1 C4_2 C3_2 54.21(9)
C5_2 Cr1 C4_2 C3_2 144.61(14)
C2_1 Cr1 C4_2 C3_2 -87.17(9)
C3_1 Cr1 C4_2 C3_2 -125.63(9)
C4_1 Cr1 C4_2 C3_2 -151.83(9)
C3_2 C4_2 C5_2 C6_2 -1.0(3)
Cr1 C4_2 C5_2 C6_2 43.29(16)
C3_2 C4_2 C5_2 Cr1 -44.26(15)
C2_2 Cr1 C5_2 C4_2 53.97(10)
C3_2 Cr1 C5_2 C4_2 22.14(9)
C1_1 Cr1 C5_2 C4_2 -71.8(2)
C7_2 Cr1 C5_2 C4_2 123.84(10)
C6_2 Cr1 C5_2 C4_2 145.75(15)
C5_1 Cr1 C5_2 C4_2 -152.82(10)
C1_2 Cr1 C5_2 C4_2 92.56(9)
C2_1 Cr1 C5_2 C4_2 -64.95(11)
C3_1 Cr1 C5_2 C4_2 -96.68(10)
C4_1 Cr1 C5_2 C4_2 -134.12(9)
C2_2 Cr1 C5_2 C6_2 -91.77(11)
C3_2 Cr1 C5_2 C6_2 -123.61(11)
C4_2 Cr1 C5_2 C6_2 -145.75(15)
C1_1 Cr1 C5_2 C6_2 142.41(17)
C7_2 Cr1 C5_2 C6_2 -21.91(10)
C5_1 Cr1 C5_2 C6_2 61.44(14)
C1_2 Cr1 C5_2 C6_2 -53.18(11)
C2_1 Cr1 C5_2 C6_2 149.31(10)
C3_1 Cr1 C5_2 C6_2 117.57(11)
C4_1 Cr1 C5_2 C6_2 80.13(11)
C4_2 C5_2 C6_2 C7_2 1.0(3)
Cr1 C5_2 C6_2 C7_2 44.24(16)
C4_2 C5_2 C6_2 Cr1 -43.22(16)
C2_2 Cr1 C6_2 C5_2 90.95(11)
C3_2 Cr1 C6_2 C5_2 52.36(11)
C4_2 Cr1 C6_2 C5_2 21.24(10)
C1_1 Cr1 C6_2 C5_2 -150.02(12)
C7_2 Cr1 C6_2 C5_2 144.97(16)
C5_1 Cr1 C6_2 C5_2 -143.41(10)
C1_2 Cr1 C6_2 C5_2 122.87(11)
C2_1 Cr1 C6_2 C5_2 -59.26(18)
C3_1 Cr1 C6_2 C5_2 -72.54(12)
C4_1 Cr1 C6_2 C5_2 -108.55(11)
C2_2 Cr1 C6_2 C7_2 -54.02(11)
C3_2 Cr1 C6_2 C7_2 -92.60(11)
C4_2 Cr1 C6_2 C7_2 -123.72(11)
C1_1 Cr1 C6_2 C7_2 65.02(17)
C5_1 Cr1 C6_2 C7_2 71.62(11)
C1_2 Cr1 C6_2 C7_2 -22.09(9)
C5_2 Cr1 C6_2 C7_2 -144.97(16)
C2_1 Cr1 C6_2 C7_2 155.78(11)
C3_1 Cr1 C6_2 C7_2 142.50(10)
C4_1 Cr1 C6_2 C7_2 106.48(10)
C5_2 C6_2 C7_2 C1_2 0.2(3)
Cr1 C6_2 C7_2 C1_2 44.65(15)
C5_2 C6_2 C7_2 Cr1 -44.42(16)
C2_2 C1_2 C7_2 C6_2 -1.4(2)
P C1_2 C7_2 C6_2 -171.75(13)
Cr1 C1_2 C7_2 C6_2 -44.60(15)
C2_2 C1_2 C7_2 Cr1 43.23(13)
P C1_2 C7_2 Cr1 -127.15(9)
C2_2 Cr1 C7_2 C6_2 122.07(11)
C3_2 Cr1 C7_2 C6_2 90.41(11)
C4_2 Cr1 C7_2 C6_2 52.17(11)
C1_1 Cr1 C7_2 C6_2 -151.69(10)
C5_1 Cr1 C7_2 C6_2 -120.69(11)
C1_2 Cr1 C7_2 C6_2 144.57(15)
C5_2 Cr1 C7_2 C6_2 21.66(11)
C2_1 Cr1 C7_2 C6_2 -129.34(19)
C3_1 Cr1 C7_2 C6_2 -59.31(14)
C4_1 Cr1 C7_2 C6_2 -81.98(11)
C2_2 Cr1 C7_2 C1_2 -22.50(8)
C3_2 Cr1 C7_2 C1_2 -54.16(9)
C4_2 Cr1 C7_2 C1_2 -92.40(9)
C1_1 Cr1 C7_2 C1_2 63.74(10)
C6_2 Cr1 C7_2 C1_2 -144.57(15)
C5_1 Cr1 C7_2 C1_2 94.74(8)
C5_2 Cr1 C7_2 C1_2 -122.91(10)
C2_1 Cr1 C7_2 C1_2 86.1(2)
C3_1 Cr1 C7_2 C1_2 156.12(8)
C4_1 Cr1 C7_2 C1_2 133.45(8)
C2_1 C1_1 P1 C1_4 15.38(13)
C5_1 C1_1 P1 C1_4 -166.55(11)
Cr1 C1_1 P1 C1_4 -77.04(9)
C2_1 C1_1 P1 C1_3 -88.66(12)
C5_1 C1_1 P1 C1_3 89.40(11)
Cr1 C1_1 P1 C1_3 178.91(7)
C2_1 C1_1 P1 Mo1 152.49(10)
C5_1 C1_1 P1 Mo1 -29.45(12)
Cr1 C1_1 P1 Mo1 60.07(8)
C4 Mo1 P1 C1_1 -125.65(6)
C3 Mo1 P1 C1_1 59.67(6)
P Mo1 P1 C1_1 -38.22(5)
C4 Mo1 P1 C1_4 3.19(6)
C3 Mo1 P1 C1_4 -171.48(6)
P Mo1 P1 C1_4 90.63(5)
C4 Mo1 P1 C1_3 119.33(6)
C3 Mo1 P1 C1_3 -55.34(6)
P Mo1 P1 C1_3 -153.24(4)
C1_1 P1 C1_3 C6_3 -29.13(12)
C1_4 P1 C1_3 C6_3 -135.36(11)
Mo1 P1 C1_3 C6_3 95.59(11)
C1_1 P1 C1_3 C2_3 155.20(11)
C1_4 P1 C1_3 C2_3 48.97(12)
Mo1 P1 C1_3 C2_3 -80.09(11)
C6_3 C1_3 C2_3 C3_3 -0.5(2)
P1 C1_3 C2_3 C3_3 175.25(11)
C1_3 C2_3 C3_3 C4_3 1.0(2)
C2_3 C3_3 C4_3 C5_3 -0.5(2)
C3_3 C4_3 C5_3 C6_3 -0.6(2)
C2_3 C1_3 C6_3 C5_3 -0.5(2)
P1 C1_3 C6_3 C5_3 -176.21(11)
C4_3 C5_3 C6_3 C1_3 1.1(2)
C1_1 P1 C1_4 C2_4 115.43(11)
C1_3 P1 C1_4 C2_4 -139.53(11)
Mo1 P1 C1_4 C2_4 -19.29(12)
C1_1 P1 C1_4 C6_4 -66.37(11)
C1_3 P1 C1_4 C6_4 38.67(11)
Mo1 P1 C1_4 C6_4 158.91(9)
C6_4 C1_4 C2_4 C3_4 1.23(19)
P1 C1_4 C2_4 C3_4 179.46(10)
C1_4 C2_4 C3_4 C4_4 -0.7(2)
C2_4 C3_4 C4_4 C5_4 -0.3(2)
C3_4 C4_4 C5_4 C6_4 0.8(2)
C4_4 C5_4 C6_4 C1_4 -0.2(2)
C2_4 C1_4 C6_4 C5_4 -0.78(19)
P1 C1_4 C6_4 C5_4 -179.01(10)
C7_2 C1_2 P C1_5 -12.15(12)
C2_2 C1_2 P C1_5 176.20(10)
Cr1 C1_2 P C1_5 -101.73(10)
C7_2 C1_2 P C1_6 -116.17(11)
C2_2 C1_2 P C1_6 72.18(10)
Cr1 C1_2 P C1_6 154.25(9)
C7_2 C1_2 P Mo1 120.62(10)
C2_2 C1_2 P Mo1 -51.03(11)
Cr1 C1_2 P Mo1 31.03(11)
C1 Mo1 P C1_5 -51.20(6)
C4 Mo1 P C1_5 -138.76(6)
C3 Mo1 P C1_5 38.93(6)
P1 Mo1 P C1_5 123.28(5)
C1 Mo1 P C1_6 64.61(6)
C4 Mo1 P C1_6 -22.95(6)
C3 Mo1 P C1_6 154.74(6)
P1 Mo1 P C1_6 -120.90(5)
C1 Mo1 P C1_2 -176.68(6)
C4 Mo1 P C1_2 95.76(6)
C3 Mo1 P C1_2 -86.55(6)
P1 Mo1 P C1_2 -2.20(5)
C1_6 P C1_5 C2_5 -153.87(13)
C1_2 P C1_5 C2_5 101.05(13)
Mo1 P C1_5 C2_5 -32.58(14)
C1_6 P C1_5 C6_5 31.51(13)
C1_2 P C1_5 C6_5 -73.57(13)
Mo1 P C1_5 C6_5 152.79(11)
C6_5 C1_5 C2_5 C3_5 0.9(3)
P C1_5 C2_5 C3_5 -173.85(16)
C1_5 C2_5 C3_5 C4_5 -0.7(3)
C2_5 C3_5 C4_5 C5_5 0.2(3)
C3_5 C4_5 C5_5 C6_5 0.0(3)
C4_5 C5_5 C6_5 C1_5 0.2(3)
C2_5 C1_5 C6_5 C5_5 -0.7(2)
P C1_5 C6_5 C5_5 174.00(13)
C1_5 P C1_6 C2_6 -117.68(12)
C1_2 P C1_6 C2_6 -12.59(13)
Mo1 P C1_6 C2_6 116.19(11)
C1_5 P C1_6 C6_6 64.40(11)
C1_2 P C1_6 C6_6 169.49(10)
Mo1 P C1_6 C6_6 -61.72(11)
C6_6 C1_6 C2_6 C3_6 1.0(2)
P C1_6 C2_6 C3_6 -176.89(11)
C1_6 C2_6 C3_6 C4_6 -1.0(2)
C2_6 C3_6 C4_6 C5_6 0.2(2)
C3_6 C4_6 C5_6 C6_6 0.6(2)
C4_6 C5_6 C6_6 C1_6 -0.5(2)
C2_6 C1_6 C6_6 C5_6 -0.3(2)
P C1_6 C6_6 C5_6 177.75(11)

loop_
_platon_squeeze_void_nr
_platon_squeeze_void_average_x
_platon_squeeze_void_average_y
_platon_squeeze_void_average_z
_platon_squeeze_void_volume
_platon_squeeze_void_count_electrons
_platon_squeeze_void_content
1 0.000 -0.003 0.000 418 79 ' '
